data_7247481
loop_
_publ_author_name
'Cai, Zhen-an'
'Du, Jing'
'Huang, Tiefan'
'Ding, Yanjun'
'Wu, Mingzai'

_publ_section_title
;
 Chloroform-selective vapochromic behavior based on crystal-state
 host--guest complexation of an organic cage
;
_journal_issue 41
_journal_name_full CrystEngComm
_journal_page_first 5778
_journal_page_last 5781
_journal_paper_doi 10.1039/D3CE00882G
_journal_volume 25
_journal_year 2023
_chemical_formula_moiety 'C36 H42 N8 O6'
_chemical_formula_sum 'C36 H42 N8 O6'
_chemical_formula_weight 682.77
_space_group_crystal_system monoclinic
_space_group_IT_number 14
_space_group_name_Hall '-P 2yn'
_space_group_name_H-M_alt 'P 1 21/n 1'
_atom_sites_solution_hydrogens geom
_audit_creation_date 2023-08-09
_audit_creation_method
;
Olex2 1.3
(compiled 2020.11.12 svn.r5f609507 for OlexSys, GUI svn.r6408)
;
_audit_update_record
;
2023-08-09 deposited with the CCDC.	2023-09-22 downloaded from the CCDC.
;
_cell_angle_alpha 90
_cell_angle_beta 102.302(5)
_cell_angle_gamma 90
_cell_formula_units_Z 4
_cell_length_a 13.6491(8)
_cell_length_b 16.3995(7)
_cell_length_c 15.8476(9)
_cell_measurement_reflns_used 10543
_cell_measurement_temperature 150
_cell_measurement_theta_max 69.44
_cell_measurement_theta_min 3.89
_cell_volume 3465.8(3)
_computing_cell_refinement
;
X-Area Recipe 1.37.0.0 (STOE, 2021)
;
_computing_data_collection
;
X-Area Pilatus3_SV 1.31.175.0 (STOE, 2021)
;
_computing_data_reduction
;
X-Area Integrate 2.5.1.0 (STOE, 2021)
X-Area LANA 2.6.2.0 (STOE, 2021)
;
_computing_molecular_graphics 'Olex2 1.3 (Dolomanov et al., 2009)'
_computing_publication_material 'Olex2 1.3 (Dolomanov et al., 2009)'
_computing_structure_refinement 'SHELXL 2018/3 (Sheldrick, 2015)'
_computing_structure_solution 'SHELXT 2014/5 (Sheldrick, 2014)'
_diffrn_ambient_temperature 150.0
_diffrn_detector_area_resol_mean 5.81
_diffrn_detector_type 'DECTRIS PILATUS 300K'
_diffrn_measured_fraction_theta_full 0.973
_diffrn_measured_fraction_theta_max 0.973
_diffrn_measurement_details '681 frames, detector distance = 40 mm'
_diffrn_measurement_device 'Eulerian 4-circle diffractometer'
_diffrn_measurement_device_type 'STOE STADIVARI'
_diffrn_measurement_method 'rotation method, \w scans'
_diffrn_radiation_type CuK\a
_diffrn_radiation_wavelength 1.54186
_diffrn_reflns_av_R_equivalents 0.0348
_diffrn_reflns_av_unetI/netI 0.0382
_diffrn_reflns_Laue_measured_fraction_full 0.973
_diffrn_reflns_Laue_measured_fraction_max 0.973
_diffrn_reflns_limit_h_max 16
_diffrn_reflns_limit_h_min -13
_diffrn_reflns_limit_k_max 19
_diffrn_reflns_limit_k_min -8
_diffrn_reflns_limit_l_max 13
_diffrn_reflns_limit_l_min -18
_diffrn_reflns_number 13127
_diffrn_reflns_point_group_measured_fraction_full 0.973
_diffrn_reflns_point_group_measured_fraction_max 0.973
_diffrn_reflns_theta_full 65.000
_diffrn_reflns_theta_max 65.000
_diffrn_reflns_theta_min 3.887
_exptl_absorpt_coefficient_mu 0.747
_exptl_absorpt_correction_T_max 1.0000
_exptl_absorpt_correction_T_min 1.0000
_exptl_absorpt_correction_type multi-scan
_exptl_absorpt_process_details
;
STOE LANA, absorption correction by scaling of reflection intensities.
J. Koziskova, F. Hahn, J. Richter, J. Kozisek, "Comparison of different
absorption corrections on the model structure of tetrakis(\m~2~-acetato)-
diaqua-di-copper(II)", Acta Chimica Slovaca, vol. 9, no. 2, 2016, pp. 136 - 140.
;
_exptl_crystal_colour colourless
_exptl_crystal_colour_primary colourless
_exptl_crystal_density_diffrn 1.309
_exptl_crystal_density_method 'not measured'
_exptl_crystal_description block
_exptl_crystal_F_000 1448
_exptl_crystal_size_max 0.2
_exptl_crystal_size_mid 0.18
_exptl_crystal_size_min 0.15
_refine_diff_density_max 0.201
_refine_diff_density_min -0.185
_refine_diff_density_rms 0.044
_refine_ls_extinction_method none
_refine_ls_goodness_of_fit_ref 0.952
_refine_ls_hydrogen_treatment constr
_refine_ls_matrix_type full
_refine_ls_number_parameters 457
_refine_ls_number_reflns 5729
_refine_ls_number_restraints 0
_refine_ls_restrained_S_all 0.952
_refine_ls_R_factor_all 0.0607
_refine_ls_R_factor_gt 0.0407
_refine_ls_shift/su_max 0.000
_refine_ls_shift/su_mean 0.000
_refine_ls_structure_factor_coef Fsqd
_refine_ls_weighting_details 'w=1/[\s^2^(Fo^2^)+(0.0694P)^2^] where P=(Fo^2^+2Fc^2^)/3'
_refine_ls_weighting_scheme calc
_refine_ls_wR_factor_gt 0.1011
_refine_ls_wR_factor_ref 0.1075
_reflns_Friedel_coverage 0.000
_reflns_number_gt 4231
_reflns_number_total 5729
_reflns_threshold_expression 'I > 2\s(I)'
_cod_data_source_file d3ce00882g2.cif
_cod_data_source_block 1
_cod_depositor_comments 'Adding full bibliography for 7247481--7247482.cif.'
_cod_database_code 7247481
_shelx_shelxl_version_number 2018/3
_shelx_space_group_comment
;
The symmetry employed for this shelxl refinement is uniquely defined
by the following loop, which should always be used as a source of
symmetry information in preference to the above space-group names.
They are only intended as comments.
;
_shelx_estimated_absorpt_t_max 0.896
_shelx_estimated_absorpt_t_min 0.865
_olex2_refinement_description
;
1. Fixed Uiso
 At 1.2 times of:
  All C(H) groups, All C(H,H) groups
 At 1.5 times of:
  All O(H) groups
2.a Secondary CH2 refined with riding coordinates:
 C2(H2A,H2B), C7(H7A,H7B), C9(H9A,H9B), C11(H11A,H11B), C13(H13A,H13B),
 C15(H15A,H15B), C17(H17A,H17B), C23(H23A,H23B), C29(H29A,H29B), C31(H31A,H31B),
  C33(H33A,H33B), C35(H35A,H35B)
2.b Aromatic/amide H refined with riding coordinates:
 C3(H3A), C12(H12), C14(H14), C19(H19), C21(H21), C22(H22), C24(H24), C25(H25),
  C26(H26), C27(H27), C34(H34), C36(H36)
2.c Idealised tetrahedral OH refined as rotating group:
 O1(H1), O2(H2), O3(H3), O4(H4), O5(H5), O6(H6)
;
_olex2_submission_special_instructions 'No special instructions were received'

loop_
_space_group_symop_operation_xyz
'x, y, z'
'-x+1/2, y+1/2, -z+1/2'
'-x, -y, -z'
'x-1/2, -y-1/2, z-1/2'

loop_
_atom_site_label
_atom_site_type_symbol
_atom_site_fract_x
_atom_site_fract_y
_atom_site_fract_z
_atom_site_U_iso_or_equiv
_atom_site_adp_type
_atom_site_occupancy
_atom_site_site_symmetry_order
_atom_site_calc_flag
_atom_site_refinement_flags_posn
_atom_site_refinement_flags_adp
_atom_site_refinement_flags_occupancy
_atom_site_disorder_assembly
_atom_site_disorder_group
O1 O 0.49713(9) 0.69940(7) 0.43687(7) 0.0277(3) Uani 1 1 d . . . . .
H1 H 0.512983 0.687020 0.390113 0.042 Uiso 1 1 calc R U . . .
O2 O 0.89811(9) 0.84539(9) 0.53733(8) 0.0358(3) Uani 1 1 d . . . . .
H2 H 0.880099 0.849675 0.483427 0.054 Uiso 1 1 calc R U . . .
O3 O 0.56575(9) 0.81761(8) 0.68315(8) 0.0313(3) Uani 1 1 d . . . . .
H3 H 0.583987 0.812571 0.736966 0.047 Uiso 1 1 calc R U . . .
O4 O 0.64558(9) 0.46803(7) 0.68474(7) 0.0278(3) Uani 1 1 d . . . . .
H4 H 0.626736 0.478277 0.730732 0.042 Uiso 1 1 calc R U . . .
O5 O 0.96940(10) 0.69134(8) 0.77685(8) 0.0324(3) Uani 1 1 d . . . . .
H5 H 0.954665 0.671664 0.821490 0.049 Uiso 1 1 calc R U . . .
O6 O 0.85099(10) 0.48116(8) 0.50115(8) 0.0312(3) Uani 1 1 d . . . . .
H6 H 0.864712 0.501397 0.456371 0.047 Uiso 1 1 calc R U . . .
N1 N 0.58641(10) 0.61726(9) 0.33337(9) 0.0237(3) Uani 1 1 d . . . . .
N2 N 0.76409(10) 0.69244(9) 0.27319(9) 0.0254(3) Uani 1 1 d . . . . .
N3 N 0.91154(11) 0.59323(10) 0.40527(10) 0.0284(4) Uani 1 1 d . . . . .
N4 N 0.70729(11) 0.63820(9) 0.93314(9) 0.0238(3) Uani 1 1 d . . . . .
N5 N 0.89356(11) 0.58611(9) 0.86941(9) 0.0269(3) Uani 1 1 d . . . . .
N6 N 0.69106(11) 0.79905(9) 0.83164(9) 0.0255(3) Uani 1 1 d . . . . .
N7 N 0.77274(12) 0.84385(10) 0.38622(9) 0.0313(4) Uani 1 1 d . . . . .
N8 N 0.56274(11) 0.55241(10) 0.79127(9) 0.0261(3) Uani 1 1 d . . . . .
C1 C 0.74576(13) 0.81815(10) 0.69933(11) 0.0233(4) Uani 1 1 d . . . . .
C2 C 0.93052(13) 0.62507(13) 0.32499(12) 0.0333(5) Uani 1 1 d . . . . .
H2A H 0.978754 0.588990 0.304500 0.040 Uiso 1 1 calc R U . . .
H2B H 0.961458 0.679751 0.335504 0.040 Uiso 1 1 calc R U . . .
C3 C 0.70114(14) 0.83758(11) 0.42643(12) 0.0283(4) Uani 1 1 d . . . . .
H3A H 0.634246 0.834685 0.393760 0.034 Uiso 1 1 calc R U . . .
C4 C 0.53467(12) 0.64285(11) 0.49783(11) 0.0220(4) Uani 1 1 d . . . . .
C5 C 0.93969(13) 0.63903(11) 0.70949(11) 0.0251(4) Uani 1 1 d . . . . .
C6 C 0.87963(12) 0.53348(11) 0.56826(11) 0.0242(4) Uani 1 1 d . . . . .
C7 C 0.63953(14) 0.57190(11) 0.94475(11) 0.0278(4) Uani 1 1 d . . . . .
H7A H 0.622506 0.577765 1.002133 0.033 Uiso 1 1 calc R U . . .
H7B H 0.675107 0.519354 0.944271 0.033 Uiso 1 1 calc R U . . .
C8 C 0.89119(12) 0.56468(11) 0.71972(11) 0.0231(4) Uani 1 1 d . . . . .
C9 C 0.61129(13) 0.60296(12) 0.25020(11) 0.0262(4) Uani 1 1 d . . . . .
H9A H 0.549252 0.590976 0.206818 0.031 Uiso 1 1 calc R U . . .
H9B H 0.655918 0.554892 0.254112 0.031 Uiso 1 1 calc R U . . .
C10 C 0.60962(12) 0.52569(10) 0.62515(11) 0.0218(4) Uani 1 1 d . . . . .
C11 C 0.66859(14) 0.71676(11) 0.95607(11) 0.0277(4) Uani 1 1 d . . . . .
H11A H 0.678197 0.719597 1.019713 0.033 Uiso 1 1 calc R U . . .
H11B H 0.595558 0.718709 0.931639 0.033 Uiso 1 1 calc R U . . .
C12 C 0.62895(12) 0.51924(10) 0.54329(11) 0.0217(4) Uani 1 1 d . . . . .
H12 H 0.667292 0.474406 0.530332 0.026 Uiso 1 1 calc R U . . .
C13 C 0.80821(14) 0.62346(12) 0.98560(11) 0.0289(4) Uani 1 1 d . . . . .
H13A H 0.802138 0.606649 1.044269 0.035 Uiso 1 1 calc R U . . .
H13B H 0.846368 0.675221 0.991156 0.035 Uiso 1 1 calc R U . . .
C14 C 0.61717(12) 0.56712(11) 0.39477(11) 0.0223(4) Uani 1 1 d . . . . .
H14 H 0.656799 0.521959 0.384787 0.027 Uiso 1 1 calc R U . . .
C15 C 0.83565(13) 0.63141(13) 0.25555(11) 0.0309(4) Uani 1 1 d . . . . .
H15A H 0.854100 0.645058 0.200096 0.037 Uiso 1 1 calc R U . . .
H15B H 0.802264 0.577499 0.248703 0.037 Uiso 1 1 calc R U . . .
C16 C 0.59380(12) 0.57658(10) 0.47938(10) 0.0210(4) Uani 1 1 d . . . . .
C17 C 0.74688(16) 0.84425(12) 0.29204(12) 0.0349(5) Uani 1 1 d . . . . .
H17A H 0.768098 0.896610 0.270485 0.042 Uiso 1 1 calc R U . . .
H17B H 0.673243 0.839599 0.272231 0.042 Uiso 1 1 calc R U . . .
C18 C 0.71798(13) 0.83470(10) 0.51977(11) 0.0252(4) Uani 1 1 d . . . . .
C19 C 0.76299(13) 0.80650(10) 0.79221(11) 0.0241(4) Uani 1 1 d . . . . .
H19 H 0.830010 0.804360 0.824694 0.029 Uiso 1 1 calc R U . . .
C20 C 0.55336(12) 0.59296(11) 0.64430(11) 0.0222(4) Uani 1 1 d . . . . .
C21 C 0.82771(13) 0.82744(11) 0.66023(11) 0.0261(4) Uani 1 1 d . . . . .
H21 H 0.893510 0.827806 0.695271 0.031 Uiso 1 1 calc R U . . .
C22 C 0.51624(12) 0.64970(11) 0.57964(11) 0.0237(4) Uani 1 1 d . . . . .
H22 H 0.477260 0.694185 0.592450 0.028 Uiso 1 1 calc R U . . .
C23 C 0.66327(13) 0.67688(12) 0.22115(11) 0.0269(4) Uani 1 1 d . . . . .
H23A H 0.668158 0.668848 0.160267 0.032 Uiso 1 1 calc R U . . .
H23B H 0.621186 0.725667 0.223404 0.032 Uiso 1 1 calc R U . . .
C24 C 0.53553(12) 0.60403(11) 0.73080(11) 0.0251(4) Uani 1 1 d . . . . .
H24 H 0.502001 0.652042 0.742772 0.030 Uiso 1 1 calc R U . . .
C25 C 0.63548(13) 0.82859(11) 0.55917(11) 0.0262(4) Uani 1 1 d . . . . .
H25 H 0.569623 0.829374 0.524253 0.031 Uiso 1 1 calc R U . . .
C26 C 0.93892(13) 0.63537(12) 0.47361(12) 0.0287(4) Uani 1 1 d . . . . .
H26 H 0.970018 0.686602 0.469422 0.034 Uiso 1 1 calc R U . . .
C27 C 0.95504(13) 0.66001(11) 0.62894(11) 0.0272(4) Uani 1 1 d . . . . .
H27 H 0.986810 0.710344 0.621893 0.033 Uiso 1 1 calc R U . . .
C28 C 0.64798(13) 0.82145(10) 0.64754(11) 0.0235(4) Uani 1 1 d . . . . .
C29 C 0.54273(14) 0.56919(12) 0.87610(11) 0.0307(4) Uani 1 1 d . . . . .
H29A H 0.498301 0.526294 0.891063 0.037 Uiso 1 1 calc R U . . .
H29B H 0.507583 0.622127 0.874792 0.037 Uiso 1 1 calc R U . . .
C30 C 0.81542(13) 0.83607(11) 0.57230(11) 0.0267(4) Uani 1 1 d . . . . .
C31 C 0.86724(14) 0.55873(12) 0.94901(11) 0.0309(4) Uani 1 1 d . . . . .
H31A H 0.929206 0.545764 0.992058 0.037 Uiso 1 1 calc R U . . .
H31B H 0.826677 0.508318 0.937606 0.037 Uiso 1 1 calc R U . . .
C32 C 0.92498(12) 0.60900(11) 0.55762(11) 0.0246(4) Uani 1 1 d . . . . .
C33 C 0.71671(15) 0.79133(11) 0.92531(11) 0.0283(4) Uani 1 1 d . . . . .
H33A H 0.694200 0.840744 0.951650 0.034 Uiso 1 1 calc R U . . .
H33B H 0.790467 0.787460 0.944709 0.034 Uiso 1 1 calc R U . . .
C34 C 0.86312(13) 0.51275(11) 0.64855(11) 0.0255(4) Uani 1 1 d . . . . .
H34 H 0.832031 0.462114 0.655639 0.031 Uiso 1 1 calc R U . . .
C35 C 0.79761(15) 0.77383(13) 0.25480(12) 0.0340(5) Uani 1 1 d . . . . .
H35A H 0.785792 0.780715 0.191370 0.041 Uiso 1 1 calc R U . . .
H35B H 0.870834 0.777495 0.277817 0.041 Uiso 1 1 calc R U . . .
C36 C 0.86868(13) 0.54182(11) 0.80220(11) 0.0260(4) Uani 1 1 d . . . . .
H36 H 0.834201 0.492098 0.806108 0.031 Uiso 1 1 calc R U . . .

loop_
_atom_site_aniso_label
_atom_site_aniso_U_11
_atom_site_aniso_U_22
_atom_site_aniso_U_33
_atom_site_aniso_U_23
_atom_site_aniso_U_13
_atom_site_aniso_U_12
O1 0.0292(7) 0.0283(7) 0.0239(6) 0.0021(5) 0.0019(5) 0.0075(5)
O2 0.0275(7) 0.0494(9) 0.0324(7) -0.0001(6) 0.0104(6) -0.0097(6)
O3 0.0225(7) 0.0423(8) 0.0306(7) -0.0053(6) 0.0089(5) 0.0001(6)
O4 0.0334(7) 0.0268(7) 0.0245(6) 0.0057(5) 0.0090(5) 0.0071(6)
O5 0.0366(7) 0.0319(8) 0.0271(7) -0.0039(5) 0.0033(6) -0.0116(6)
O6 0.0342(7) 0.0306(7) 0.0293(7) -0.0060(5) 0.0079(6) -0.0041(6)
N1 0.0182(7) 0.0273(8) 0.0248(8) -0.0001(6) 0.0025(6) -0.0047(6)
N2 0.0206(7) 0.0319(9) 0.0238(8) -0.0001(6) 0.0051(6) -0.0042(6)
N3 0.0176(7) 0.0393(10) 0.0280(8) -0.0006(7) 0.0044(6) 0.0027(7)
N4 0.0278(8) 0.0213(8) 0.0219(7) -0.0001(6) 0.0042(6) 0.0014(6)
N5 0.0257(8) 0.0268(8) 0.0279(8) 0.0012(6) 0.0052(6) 0.0050(7)
N6 0.0309(8) 0.0196(8) 0.0268(8) -0.0015(6) 0.0079(7) 0.0002(6)
N7 0.0383(9) 0.0289(9) 0.0273(8) -0.0013(6) 0.0081(7) -0.0086(7)
N8 0.0232(8) 0.0302(9) 0.0248(8) -0.0020(7) 0.0048(6) -0.0045(7)
C1 0.0266(9) 0.0153(9) 0.0287(9) -0.0026(7) 0.0073(7) -0.0023(7)
C2 0.0215(9) 0.0495(13) 0.0310(10) 0.0001(9) 0.0105(8) 0.0012(9)
C3 0.0303(10) 0.0229(10) 0.0301(10) -0.0006(7) 0.0031(8) -0.0032(8)
C4 0.0162(8) 0.0221(9) 0.0248(9) 0.0012(7) -0.0018(7) -0.0034(7)
C5 0.0192(9) 0.0257(10) 0.0286(9) -0.0048(8) 0.0007(7) 0.0006(7)
C6 0.0174(8) 0.0252(10) 0.0288(10) -0.0053(7) 0.0025(7) 0.0048(7)
C7 0.0372(11) 0.0253(10) 0.0219(9) 0.0005(7) 0.0085(8) -0.0018(8)
C8 0.0164(8) 0.0231(10) 0.0289(9) 0.0007(7) 0.0028(7) 0.0042(7)
C9 0.0208(9) 0.0340(11) 0.0230(9) -0.0024(7) 0.0028(7) -0.0030(8)
C10 0.0179(8) 0.0206(9) 0.0258(9) 0.0012(7) 0.0023(7) -0.0037(7)
C11 0.0333(10) 0.0280(10) 0.0236(9) -0.0009(7) 0.0096(8) 0.0046(8)
C12 0.0171(8) 0.0198(9) 0.0277(9) -0.0013(7) 0.0034(7) -0.0003(7)
C13 0.0341(10) 0.0301(11) 0.0206(9) 0.0005(8) 0.0015(8) 0.0010(8)
C14 0.0143(8) 0.0235(10) 0.0282(9) -0.0013(7) 0.0023(7) -0.0022(7)
C15 0.0225(9) 0.0459(12) 0.0254(10) -0.0049(8) 0.0076(8) -0.0011(8)
C16 0.0149(8) 0.0222(9) 0.0244(9) -0.0015(7) 0.0009(7) -0.0041(7)
C17 0.0451(12) 0.0329(11) 0.0272(10) 0.0034(8) 0.0087(9) -0.0090(9)
C18 0.0283(10) 0.0183(9) 0.0288(10) -0.0020(7) 0.0057(8) -0.0040(7)
C19 0.0266(9) 0.0153(9) 0.0290(10) -0.0037(7) 0.0030(8) -0.0014(7)
C20 0.0161(8) 0.0239(9) 0.0259(9) -0.0015(7) 0.0032(7) -0.0017(7)
C21 0.0220(9) 0.0258(10) 0.0291(10) -0.0020(7) 0.0025(7) -0.0044(7)
C22 0.0187(9) 0.0217(9) 0.0296(10) -0.0026(7) 0.0024(7) 0.0017(7)
C23 0.0234(9) 0.0356(11) 0.0208(9) 0.0014(8) 0.0027(7) -0.0011(8)
C24 0.0192(9) 0.0252(10) 0.0308(10) -0.0028(8) 0.0050(7) -0.0012(7)
C25 0.0221(9) 0.0238(10) 0.0309(10) -0.0038(7) 0.0018(7) 0.0006(8)
C26 0.0177(9) 0.0340(11) 0.0351(11) -0.0001(8) 0.0067(8) -0.0037(8)
C27 0.0216(9) 0.0273(10) 0.0315(10) 0.0001(8) 0.0030(8) -0.0070(7)
C28 0.0232(9) 0.0183(9) 0.0296(10) -0.0038(7) 0.0070(7) -0.0019(7)
C29 0.0332(10) 0.0351(11) 0.0258(10) -0.0013(8) 0.0108(8) -0.0051(8)
C30 0.0260(10) 0.0232(10) 0.0320(10) -0.0026(7) 0.0088(8) -0.0059(8)
C31 0.0324(10) 0.0309(11) 0.0278(10) 0.0045(8) 0.0026(8) 0.0067(8)
C32 0.0148(8) 0.0306(10) 0.0281(10) 0.0000(7) 0.0035(7) 0.0005(7)
C33 0.0377(11) 0.0232(10) 0.0242(9) -0.0033(7) 0.0067(8) 0.0008(8)
C34 0.0231(9) 0.0190(9) 0.0336(10) 0.0004(7) 0.0046(7) 0.0009(7)
C35 0.0347(11) 0.0443(12) 0.0251(9) -0.0006(8) 0.0110(8) -0.0131(9)
C36 0.0246(9) 0.0204(9) 0.0321(10) 0.0024(8) 0.0041(8) 0.0034(8)

loop_
_atom_type_symbol
_atom_type_description
_atom_type_scat_dispersion_real
_atom_type_scat_dispersion_imag
_atom_type_scat_source
C C 0.0181 0.0091 'International Tables Vol C Tables 4.2.6.8 and 6.1.1.4'
H H 0.0000 0.0000 'International Tables Vol C Tables 4.2.6.8 and 6.1.1.4'
N N 0.0311 0.0180 'International Tables Vol C Tables 4.2.6.8 and 6.1.1.4'
O O 0.0492 0.0322 'International Tables Vol C Tables 4.2.6.8 and 6.1.1.4'

loop_
_geom_angle_atom_site_label_1
_geom_angle_atom_site_label_2
_geom_angle_atom_site_label_3
_geom_angle
_geom_angle_site_symmetry_1
_geom_angle_site_symmetry_3
_geom_angle_publ_flag
C4 O1 H1 109.5 . . ?
C30 O2 H2 109.5 . . ?
C28 O3 H3 109.5 . . ?
C10 O4 H4 109.5 . . ?
C5 O5 H5 109.5 . . ?
C6 O6 H6 109.5 . . ?
C14 N1 C9 119.15(15) . . ?
C15 N2 C23 110.92(14) . . ?
C35 N2 C15 109.63(14) . . ?
C35 N2 C23 110.05(14) . . ?
C26 N3 C2 118.48(17) . . ?
C7 N4 C11 110.52(14) . . ?
C7 N4 C13 110.35(14) . . ?
C11 N4 C13 110.36(14) . . ?
C36 N5 C31 118.56(16) . . ?
C19 N6 C33 117.66(16) . . ?
C3 N7 C17 117.77(17) . . ?
C24 N8 C29 119.21(16) . . ?
C21 C1 C19 119.43(16) . . ?
C21 C1 C28 119.01(16) . . ?
C28 C1 C19 121.55(15) . . ?
N3 C2 H2A 109.2 . . ?
N3 C2 H2B 109.2 . . ?
N3 C2 C15 112.20(14) . . ?
H2A C2 H2B 107.9 . . ?
C15 C2 H2A 109.2 . . ?
C15 C2 H2B 109.2 . . ?
N7 C3 H3A 118.7 . . ?
N7 C3 C18 122.64(18) . . ?
C18 C3 H3A 118.7 . . ?
O1 C4 C16 121.38(15) . . ?
O1 C4 C22 119.81(15) . . ?
C22 C4 C16 118.82(15) . . ?
O5 C5 C8 121.47(15) . . ?
O5 C5 C27 119.28(16) . . ?
C27 C5 C8 119.23(16) . . ?
O6 C6 C32 121.45(15) . . ?
O6 C6 C34 119.33(16) . . ?
C34 C6 C32 119.22(16) . . ?
N4 C7 H7A 108.7 . . ?
N4 C7 H7B 108.7 . . ?
N4 C7 C29 114.02(15) . . ?
H7A C7 H7B 107.6 . . ?
C29 C7 H7A 108.7 . . ?
C29 C7 H7B 108.7 . . ?
C5 C8 C36 121.29(16) . . ?
C34 C8 C5 119.14(16) . . ?
C34 C8 C36 119.56(16) . . ?
N1 C9 H9A 109.4 . . ?
N1 C9 H9B 109.4 . . ?
N1 C9 C23 111.12(15) . . ?
H9A C9 H9B 108.0 . . ?
C23 C9 H9A 109.4 . . ?
C23 C9 H9B 109.4 . . ?
O4 C10 C12 119.24(15) . . ?
O4 C10 C20 121.92(15) . . ?
C12 C10 C20 118.84(15) . . ?
N4 C11 H11A 108.5 . . ?
N4 C11 H11B 108.5 . . ?
N4 C11 C33 115.14(14) . . ?
H11A C11 H11B 107.5 . . ?
C33 C11 H11A 108.5 . . ?
C33 C11 H11B 108.5 . . ?
C10 C12 H12 119.1 . . ?
C10 C12 C16 121.79(16) . . ?
C16 C12 H12 119.1 . . ?
N4 C13 H13A 108.7 . . ?
N4 C13 H13B 108.7 . . ?
N4 C13 C31 114.09(15) . . ?
H13A C13 H13B 107.6 . . ?
C31 C13 H13A 108.7 . . ?
C31 C13 H13B 108.7 . . ?
N1 C14 H14 118.8 . . ?
N1 C14 C16 122.33(16) . . ?
C16 C14 H14 118.8 . . ?
N2 C15 C2 114.19(15) . . ?
N2 C15 H15A 108.7 . . ?
N2 C15 H15B 108.7 . . ?
C2 C15 H15A 108.7 . . ?
C2 C15 H15B 108.7 . . ?
H15A C15 H15B 107.6 . . ?
C4 C16 C14 121.22(15) . . ?
C12 C16 C4 119.37(15) . . ?
C12 C16 C14 119.41(15) . . ?
N7 C17 H17A 109.4 . . ?
N7 C17 H17B 109.4 . . ?
N7 C17 C35 111.16(16) . . ?
H17A C17 H17B 108.0 . . ?
C35 C17 H17A 109.4 . . ?
C35 C17 H17B 109.4 . . ?
C25 C18 C3 119.28(16) . . ?
C25 C18 C30 118.93(16) . . ?
C30 C18 C3 121.77(16) . . ?
N6 C19 C1 122.21(16) . . ?
N6 C19 H19 118.9 . . ?
C1 C19 H19 118.9 . . ?
C10 C20 C24 120.50(15) . . ?
C22 C20 C10 119.41(15) . . ?
C22 C20 C24 120.07(16) . . ?
C1 C21 H21 119.2 . . ?
C30 C21 C1 121.61(17) . . ?
C30 C21 H21 119.2 . . ?
C4 C22 C20 121.73(16) . . ?
C4 C22 H22 119.1 . . ?
C20 C22 H22 119.1 . . ?
N2 C23 C9 114.17(15) . . ?
N2 C23 H23A 108.7 . . ?
N2 C23 H23B 108.7 . . ?
C9 C23 H23A 108.7 . . ?
C9 C23 H23B 108.7 . . ?
H23A C23 H23B 107.6 . . ?
N8 C24 C20 123.10(17) . . ?
N8 C24 H24 118.4 . . ?
C20 C24 H24 118.4 . . ?
C18 C25 H25 119.3 . . ?
C28 C25 C18 121.38(17) . . ?
C28 C25 H25 119.3 . . ?
N3 C26 H26 118.4 . . ?
N3 C26 C32 123.19(18) . . ?
C32 C26 H26 118.4 . . ?
C5 C27 H27 119.2 . . ?
C5 C27 C32 121.54(17) . . ?
C32 C27 H27 119.2 . . ?
O3 C28 C1 121.23(15) . . ?
O3 C28 C25 119.37(16) . . ?
C25 C28 C1 119.40(15) . . ?
N8 C29 C7 111.15(15) . . ?
N8 C29 H29A 109.4 . . ?
N8 C29 H29B 109.4 . . ?
C7 C29 H29A 109.4 . . ?
C7 C29 H29B 109.4 . . ?
H29A C29 H29B 108.0 . . ?
O2 C30 C18 121.22(16) . . ?
O2 C30 C21 119.28(16) . . ?
C21 C30 C18 119.50(16) . . ?
N5 C31 C13 111.36(15) . . ?
N5 C31 H31A 109.4 . . ?
N5 C31 H31B 109.4 . . ?
C13 C31 H31A 109.4 . . ?
C13 C31 H31B 109.4 . . ?
H31A C31 H31B 108.0 . . ?
C6 C32 C26 121.21(16) . . ?
C27 C32 C6 119.35(16) . . ?
C27 C32 C26 119.42(17) . . ?
N6 C33 C11 111.79(15) . . ?
N6 C33 H33A 109.3 . . ?
N6 C33 H33B 109.3 . . ?
C11 C33 H33A 109.3 . . ?
C11 C33 H33B 109.3 . . ?
H33A C33 H33B 107.9 . . ?
C6 C34 C8 121.47(17) . . ?
C6 C34 H34 119.3 . . ?
C8 C34 H34 119.3 . . ?
N2 C35 C17 115.25(15) . . ?
N2 C35 H35A 108.5 . . ?
N2 C35 H35B 108.5 . . ?
C17 C35 H35A 108.5 . . ?
C17 C35 H35B 108.5 . . ?
H35A C35 H35B 107.5 . . ?
N5 C36 C8 122.33(17) . . ?
N5 C36 H36 118.8 . . ?
C8 C36 H36 118.8 . . ?

loop_
_geom_bond_atom_site_label_1
_geom_bond_atom_site_label_2
_geom_bond_distance
_geom_bond_site_symmetry_2
_geom_bond_publ_flag
O1 H1 0.8400 . ?
O1 C4 1.358(2) . ?
O2 H2 0.8400 . ?
O2 C30 1.368(2) . ?
O3 H3 0.8400 . ?
O3 C28 1.361(2) . ?
O4 H4 0.8400 . ?
O4 C10 1.352(2) . ?
O5 H5 0.8400 . ?
O5 C5 1.362(2) . ?
O6 H6 0.8400 . ?
O6 C6 1.357(2) . ?
N1 C9 1.449(2) . ?
N1 C14 1.275(2) . ?
N2 C15 1.466(2) . ?
N2 C23 1.468(2) . ?
N2 C35 1.460(2) . ?
N3 C2 1.449(2) . ?
N3 C26 1.272(2) . ?
N4 C7 1.464(2) . ?
N4 C11 1.467(2) . ?
N4 C13 1.469(2) . ?
N5 C31 1.454(2) . ?
N5 C36 1.274(2) . ?
N6 C19 1.277(2) . ?
N6 C33 1.456(2) . ?
N7 C3 1.280(2) . ?
N7 C17 1.459(2) . ?
N8 C24 1.273(2) . ?
N8 C29 1.454(2) . ?
C1 C19 1.453(2) . ?
C1 C21 1.398(2) . ?
C1 C28 1.411(2) . ?
C2 H2A 0.9900 . ?
C2 H2B 0.9900 . ?
C2 C15 1.514(3) . ?
C3 H3A 0.9500 . ?
C3 C18 1.449(2) . ?
C4 C16 1.421(2) . ?
C4 C22 1.377(2) . ?
C5 C8 1.413(3) . ?
C5 C27 1.380(3) . ?
C6 C32 1.411(3) . ?
C6 C34 1.381(2) . ?
C7 H7A 0.9900 . ?
C7 H7B 0.9900 . ?
C7 C29 1.523(3) . ?
C8 C34 1.400(2) . ?
C8 C36 1.454(2) . ?
C9 H9A 0.9900 . ?
C9 H9B 0.9900 . ?
C9 C23 1.525(3) . ?
C10 C12 1.382(2) . ?
C10 C20 1.414(2) . ?
C11 H11A 0.9900 . ?
C11 H11B 0.9900 . ?
C11 C33 1.517(3) . ?
C12 H12 0.9500 . ?
C12 C16 1.390(2) . ?
C13 H13A 0.9900 . ?
C13 H13B 0.9900 . ?
C13 C31 1.520(3) . ?
C14 H14 0.9500 . ?
C14 C16 1.451(2) . ?
C15 H15A 0.9900 . ?
C15 H15B 0.9900 . ?
C17 H17A 0.9900 . ?
C17 H17B 0.9900 . ?
C17 C35 1.528(3) . ?
C18 C25 1.403(2) . ?
C18 C30 1.411(3) . ?
C19 H19 0.9500 . ?
C20 C22 1.397(2) . ?
C20 C24 1.454(2) . ?
C21 H21 0.9500 . ?
C21 C30 1.375(2) . ?
C22 H22 0.9500 . ?
C23 H23A 0.9900 . ?
C23 H23B 0.9900 . ?
C24 H24 0.9500 . ?
C25 H25 0.9500 . ?
C25 C28 1.379(2) . ?
C26 H26 0.9500 . ?
C26 C32 1.450(2) . ?
C27 H27 0.9500 . ?
C27 C32 1.396(3) . ?
C29 H29A 0.9900 . ?
C29 H29B 0.9900 . ?
C31 H31A 0.9900 . ?
C31 H31B 0.9900 . ?
C33 H33A 0.9900 . ?
C33 H33B 0.9900 . ?
C34 H34 0.9500 . ?
C35 H35A 0.9900 . ?
C35 H35B 0.9900 . ?
C36 H36 0.9500 . ?

loop_
_geom_torsion_atom_site_label_1
_geom_torsion_atom_site_label_2
_geom_torsion_atom_site_label_3
_geom_torsion_atom_site_label_4
_geom_torsion
_geom_torsion_site_symmetry_1
_geom_torsion_site_symmetry_2
_geom_torsion_site_symmetry_3
_geom_torsion_site_symmetry_4
_geom_torsion_publ_flag
O1 C4 C16 C12 -178.71(15) . . . . ?
O1 C4 C16 C14 0.6(2) . . . . ?
O1 C4 C22 C20 180.00(15) . . . . ?
O4 C10 C12 C16 179.90(15) . . . . ?
O4 C10 C20 C22 -178.61(15) . . . . ?
O4 C10 C20 C24 2.4(2) . . . . ?
O5 C5 C8 C34 -179.36(15) . . . . ?
O5 C5 C8 C36 1.6(3) . . . . ?
O5 C5 C27 C32 -179.27(16) . . . . ?
O6 C6 C32 C26 2.7(3) . . . . ?
O6 C6 C32 C27 -178.67(15) . . . . ?
O6 C6 C34 C8 -179.92(15) . . . . ?
N1 C9 C23 N2 68.39(19) . . . . ?
N1 C14 C16 C4 0.1(2) . . . . ?
N1 C14 C16 C12 179.41(16) . . . . ?
N3 C2 C15 N2 67.2(2) . . . . ?
N3 C26 C32 C6 0.2(3) . . . . ?
N3 C26 C32 C27 -178.42(17) . . . . ?
N4 C7 C29 N8 64.2(2) . . . . ?
N4 C11 C33 N6 68.2(2) . . . . ?
N4 C13 C31 N5 68.2(2) . . . . ?
N7 C3 C18 C25 179.37(18) . . . . ?
N7 C3 C18 C30 -2.1(3) . . . . ?
N7 C17 C35 N2 65.9(2) . . . . ?
C1 C21 C30 O2 179.67(17) . . . . ?
C1 C21 C30 C18 -0.7(3) . . . . ?
C2 N3 C26 C32 -179.14(15) . . . . ?
C3 N7 C17 C35 -120.63(19) . . . . ?
C3 C18 C25 C28 176.63(16) . . . . ?
C3 C18 C30 O2 4.2(3) . . . . ?
C3 C18 C30 C21 -175.45(16) . . . . ?
C5 C8 C34 C6 -1.6(3) . . . . ?
C5 C8 C36 N5 -1.9(3) . . . . ?
C5 C27 C32 C6 -1.3(3) . . . . ?
C5 C27 C32 C26 177.38(16) . . . . ?
C7 N4 C11 C33 -164.88(15) . . . . ?
C7 N4 C13 C31 75.64(18) . . . . ?
C8 C5 C27 C32 -0.9(3) . . . . ?
C9 N1 C14 C16 -178.89(14) . . . . ?
C10 C12 C16 C4 -1.3(2) . . . . ?
C10 C12 C16 C14 179.43(15) . . . . ?
C10 C20 C22 C4 -1.3(3) . . . . ?
C10 C20 C24 N8 -4.9(3) . . . . ?
C11 N4 C7 C29 73.47(18) . . . . ?
C11 N4 C13 C31 -161.91(15) . . . . ?
C12 C10 C20 C22 1.9(2) . . . . ?
C12 C10 C20 C24 -177.04(15) . . . . ?
C13 N4 C7 C29 -164.18(15) . . . . ?
C13 N4 C11 C33 72.78(19) . . . . ?
C14 N1 C9 C23 -125.16(17) . . . . ?
C15 N2 C23 C9 72.27(18) . . . . ?
C15 N2 C35 C17 -164.54(16) . . . . ?
C16 C4 C22 C20 -0.6(2) . . . . ?
C17 N7 C3 C18 178.60(16) . . . . ?
C18 C25 C28 O3 178.47(16) . . . . ?
C18 C25 C28 C1 -1.6(3) . . . . ?
C19 N6 C33 C11 -126.81(17) . . . . ?
C19 C1 C21 C30 177.93(16) . . . . ?
C19 C1 C28 O3 3.1(3) . . . . ?
C19 C1 C28 C25 -176.83(16) . . . . ?
C20 C10 C12 C16 -0.6(2) . . . . ?
C21 C1 C19 N6 178.80(17) . . . . ?
C21 C1 C28 O3 -176.04(16) . . . . ?
C21 C1 C28 C25 4.0(2) . . . . ?
C22 C4 C16 C12 1.9(2) . . . . ?
C22 C4 C16 C14 -178.86(15) . . . . ?
C22 C20 C24 N8 176.19(17) . . . . ?
C23 N2 C15 C2 -160.75(15) . . . . ?
C23 N2 C35 C17 73.20(19) . . . . ?
C24 N8 C29 C7 -120.38(18) . . . . ?
C24 C20 C22 C4 177.63(15) . . . . ?
C25 C18 C30 O2 -177.23(16) . . . . ?
C25 C18 C30 C21 3.1(3) . . . . ?
C26 N3 C2 C15 -123.75(19) . . . . ?
C27 C5 C8 C34 2.3(2) . . . . ?
C27 C5 C8 C36 -176.80(16) . . . . ?
C28 C1 C19 N6 -0.3(3) . . . . ?
C28 C1 C21 C30 -2.9(3) . . . . ?
C29 N8 C24 C20 179.25(15) . . . . ?
C30 C18 C25 C28 -2.0(3) . . . . ?
C31 N5 C36 C8 179.51(15) . . . . ?
C32 C6 C34 C8 -0.6(2) . . . . ?
C33 N6 C19 C1 -177.28(15) . . . . ?
C34 C6 C32 C26 -176.65(15) . . . . ?
C34 C6 C32 C27 2.0(2) . . . . ?
C34 C8 C36 N5 179.06(16) . . . . ?
C35 N2 C15 C2 77.52(19) . . . . ?
C35 N2 C23 C9 -166.24(15) . . . . ?
C36 N5 C31 C13 -125.44(18) . . . . ?
C36 C8 C34 C6 177.52(15) . . . . ?
